data_7057450
loop_
_publ_author_name
'Andro\<s Dubraja, Lidija'
'Juri\'c, Marijana'
'Lafargue-Dit-Hauret, William'
'Paji\'c, Damir'
'Zorko, Andrej'
'Ozarowski, Andrew'
'Rocquefelte, Xavier'

_publ_section_title
;
 First crystal structures of oxo-bridged [CrIIITaV] dinuclear complexes:
 spectroscopic, magnetic and theoretical investigations of the Cr--O--Ta
 core
;
_journal_issue 13
_journal_name_full 'New Journal of Chemistry'
_journal_page_first 10912
_journal_paper_doi 10.1039/C8NJ01493K
_journal_volume 42
_journal_year 2018
_chemical_formula_sum 'C52 H42 Cr2 N8 O31.5 Ta2'
_chemical_formula_weight 1748.84
_space_group_IT_number 14
_space_group_name_Hall '-P 2ybc'
_space_group_name_H-M_alt 'P 1 21/c 1'
_symmetry_cell_setting monoclinic
_symmetry_space_group_name_Hall '-P 2ybc'
_symmetry_space_group_name_H-M 'P 1 21/c 1'
_atom_sites_solution_hydrogens geom
_atom_sites_solution_primary direct
_atom_sites_solution_secondary difmap
_audit_creation_date 2015-03-13T10:10:46-00:00
_audit_creation_method 'WinGX routine CIF_UPDATE'
_audit_update_record
;
2017-11-23 deposited with the CCDC.
2018-05-21 downloaded from the CCDC.
;
_cell_angle_alpha 90.000(5)
_cell_angle_beta 115.430(5)
_cell_angle_gamma 90.000(5)
_cell_formula_units_Z 4
_cell_length_a 20.224(5)
_cell_length_b 17.273(5)
_cell_length_c 18.775(5)
_cell_measurement_reflns_used 42339
_cell_measurement_temperature 103(2)
_cell_measurement_theta_max 75.7442
_cell_measurement_theta_min 3.5189
_cell_volume 5923(3)
_computing_cell_refinement
;
        CrysAlisPro, Agilent Technologies,
        Version 1.171.36.20 (release 27-06-2012 CrysAlis171 .NET)
        (compiled Jul 11 2012,15:38:31)
;
_computing_data_collection
;
        CrysAlisPro, Agilent Technologies,
        Version 1.171.36.20 (release 27-06-2012 CrysAlis171 .NET)
        (compiled Jul 11 2012,15:38:31)
;
_computing_data_reduction
;
        CrysAlisPro, Agilent Technologies,
        Version 1.171.36.20 (release 27-06-2012 CrysAlis171 .NET)
        (compiled Jul 11 2012,15:38:31)
;
_computing_molecular_graphics 'VESTA (Momma, Izumi, 2011)'
_computing_publication_material 'WinGX publication routines (Farrugia, 2012)'
_computing_structure_refinement 'SHELXL-2014/7 (Sheldrick, 2014)'
_computing_structure_solution 'SIR92 (Giacovazzo et al, 1993)'
_diffrn_ambient_temperature 103(2)
_diffrn_detector_area_resol_mean 10.4323
_diffrn_measured_fraction_theta_full 0.994
_diffrn_measured_fraction_theta_max 0.994
_diffrn_measurement_device_type 'Xcalibur, Ruby, Nova'
_diffrn_measurement_method '\w scans'
_diffrn_orient_matrix_UB_11 -0.0514587
_diffrn_orient_matrix_UB_12 0.0733517
_diffrn_orient_matrix_UB_13 -0.0160967
_diffrn_orient_matrix_UB_21 0.0654449
_diffrn_orient_matrix_UB_22 0.0409402
_diffrn_orient_matrix_UB_23 0.0656727
_diffrn_orient_matrix_UB_31 0.036385
_diffrn_orient_matrix_UB_32 0.029977
_diffrn_orient_matrix_UB_33 -0.0504275
_diffrn_radiation_monochromator graphite
_diffrn_radiation_type CuK\a
_diffrn_radiation_wavelength 1.54179
_diffrn_reflns_av_R_equivalents 0.0368
_diffrn_reflns_av_unetI/netI 0.0235
_diffrn_reflns_limit_h_max 21
_diffrn_reflns_limit_h_min -25
_diffrn_reflns_limit_k_max 21
_diffrn_reflns_limit_k_min -21
_diffrn_reflns_limit_l_max 23
_diffrn_reflns_limit_l_min -19
_diffrn_reflns_number 69042
_diffrn_reflns_theta_full 75.92
_diffrn_reflns_theta_max 75.92
_diffrn_reflns_theta_min 3.52
_exptl_absorpt_coefficient_mu 10.485
_exptl_absorpt_correction_T_max 1
_exptl_absorpt_correction_T_min 0.45287
_exptl_absorpt_correction_type multi-scan
_exptl_absorpt_process_details
;
        CrysAlisPro, Agilent Technologies,
        Version 1.171.36.20 (release 27-06-2012 CrysAlis171 .NET)
        (compiled Jul 11 2012,15:38:31)
        Empirical absorption correction using spherical harmonics,
 implemented in SCALE3 ABSPACK scaling algorithm.
;
_exptl_crystal_density_diffrn 1.961
_exptl_crystal_density_method 'not measured'
_exptl_crystal_description polyhedra
_exptl_crystal_F_000 3424
_exptl_crystal_size_max 0.2
_exptl_crystal_size_mid 0.1
_exptl_crystal_size_min 0.05
_refine_diff_density_max 2.294
_refine_diff_density_min -1.542
_refine_diff_density_rms 0.129
_refine_ls_extinction_method none
_refine_ls_goodness_of_fit_ref 1.07
_refine_ls_hydrogen_treatment mixed
_refine_ls_matrix_type full
_refine_ls_number_parameters 899
_refine_ls_number_reflns 12277
_refine_ls_number_restraints 14
_refine_ls_restrained_S_all 1.07
_refine_ls_R_factor_all 0.0377
_refine_ls_R_factor_gt 0.0371
_refine_ls_shift/su_max 0.003
_refine_ls_shift/su_mean 0
_refine_ls_structure_factor_coef Fsqd
_refine_ls_weighting_details 'calc w=1/[\s^2^(Fo^2^)+(0.0495P)^2^+24.6997P] where P=(Fo^2^+2Fc^2^)/3'
_refine_ls_weighting_scheme calc
_refine_ls_wR_factor_gt 0.0981
_refine_ls_wR_factor_ref 0.0986
_reflns_number_gt 12035
_reflns_number_total 12277
_reflns_threshold_expression >2sigma(I)
_cod_data_source_file c8nj01493k2.cif
_cod_data_source_block new
_cod_depositor_comments 'Adding full bibliography for 7057450--7057451.cif.'
_cod_original_formula_sum 'C52 H42 Cr2 N8 O31.50 Ta2'
_cod_database_code 7057450

loop_
_symmetry_equiv_pos_as_xyz
'x, y, z'
'-x, y+1/2, -z+1/2'
'-x, -y, -z'
'x, -y-1/2, z-1/2'

loop_
_atom_site_label
_atom_site_type_symbol
_atom_site_fract_x
_atom_site_fract_y
_atom_site_fract_z
_atom_site_U_iso_or_equiv
_atom_site_adp_type
_atom_site_occupancy
_atom_site_symmetry_multiplicity
_atom_site_calc_flag
_atom_site_refinement_flags
C1 C 0.9870(3) -0.2561(3) 0.8434(3) 0.0286(9) Uani 1 1 d .
H1 H 0.9695 -0.2829 0.8761 0.034 Uiso 1 1 calc R
C2 C 1.0619(3) -0.2521(3) 0.8663(3) 0.0350(10) Uani 1 1 d .
H2 H 1.0953 -0.2755 0.914 0.042 Uiso 1 1 calc R
C3 C 1.0870(3) -0.2129(3) 0.8180(3) 0.0395(12) Uani 1 1 d .
H3 H 1.138 -0.2098 0.832 0.047 Uiso 1 1 calc R
C4 C 1.0369(3) -0.1786(3) 0.7491(3) 0.0348(10) Uani 1 1 d .
H4 H 1.0531 -0.151 0.7157 0.042 Uiso 1 1 calc R
C5 C 0.9632(2) -0.1852(3) 0.7297(3) 0.0245(8) Uani 1 1 d .
C6 C 0.9054(2) -0.1533(2) 0.6562(2) 0.0231(8) Uani 1 1 d .
C7 C 0.9197(3) -0.1129(3) 0.6005(3) 0.0304(9) Uani 1 1 d .
H7 H 0.9686 -0.1031 0.6087 0.037 Uiso 1 1 calc R
C8 C 0.8616(3) -0.0872(3) 0.5331(3) 0.0339(10) Uani 1 1 d .
H8 H 0.8704 -0.0592 0.4944 0.041 Uiso 1 1 calc R
C9 C 0.7909(3) -0.1022(3) 0.5220(3) 0.0310(10) Uani 1 1 d .
H9 H 0.7504 -0.0846 0.476 0.037 Uiso 1 1 calc R
C10 C 0.7802(2) -0.1437(3) 0.5796(3) 0.0261(8) Uani 1 1 d .
H10 H 0.7316 -0.1552 0.5717 0.031 Uiso 1 1 calc R
C11 C 0.6692(3) -0.2737(3) 0.6281(3) 0.0287(9) Uani 1 1 d .
H11 H 0.6883 -0.3152 0.6095 0.034 Uiso 1 1 calc R
C12 C 0.5937(3) -0.2639(3) 0.5973(3) 0.0361(11) Uani 1 1 d .
H12 H 0.5618 -0.2982 0.558 0.043 Uiso 1 1 calc R
C13 C 0.5657(3) -0.2042(3) 0.6243(3) 0.0385(11) Uani 1 1 d .
H13 H 0.5142 -0.1965 0.6034 0.046 Uiso 1 1 calc R
C14 C 0.6132(3) -0.1552(3) 0.6823(3) 0.0363(11) Uani 1 1 d .
H14 H 0.5947 -0.1141 0.7022 0.044 Uiso 1 1 calc R
C15 C 0.6880(2) -0.1674(3) 0.7108(3) 0.0265(9) Uani 1 1 d .
C16 C 0.7438(2) -0.1189(3) 0.7725(3) 0.0256(9) Uani 1 1 d .
C17 C 0.7264(3) -0.0592(3) 0.8111(3) 0.0335(10) Uani 1 1 d .
H17 H 0.6769 -0.0456 0.7973 0.04 Uiso 1 1 calc R
C18 C 0.7835(3) -0.0200(3) 0.8701(3) 0.0373(11) Uani 1 1 d .
H18 H 0.7732 0.02 0.8987 0.045 Uiso 1 1 calc R
C19 C 0.8550(3) -0.0386(3) 0.8877(3) 0.0340(10) Uani 1 1 d .
H19 H 0.8942 -0.011 0.9273 0.041 Uiso 1 1 calc R
C20 C 0.8687(3) -0.0985(2) 0.8465(3) 0.0273(9) Uani 1 1 d .
H20 H 0.918 -0.1118 0.8587 0.033 Uiso 1 1 calc R
C21 C 0.9378(3) -0.5194(3) 0.5986(3) 0.0277(9) Uani 1 1 d .
C22 C 0.9827(2) -0.4819(2) 0.6806(3) 0.0255(9) Uani 1 1 d .
C23 C 0.7770(3) -0.5275(3) 0.6739(3) 0.0288(9) Uani 1 1 d .
C24 C 0.7142(3) -0.5007(3) 0.5962(3) 0.0306(9) Uani 1 1 d .
C25 C 0.8092(2) -0.3031(2) 0.4731(2) 0.0224(8) Uani 1 1 d .
C26 C 0.8924(2) -0.2988(2) 0.5191(3) 0.0248(8) Uani 1 1 d .
C27 C 0.6382(6) -0.8606(3) 0.8471(4) 0.069(2) Uani 1 1 d .
H27 H 0.69 -0.8658 0.8689 0.083 Uiso 1 1 calc R
C28 C 0.5946(6) -0.9034(4) 0.8807(5) 0.080(3) Uani 1 1 d .
H28 H 0.6165 -0.9363 0.9253 0.096 Uiso 1 1 calc R
C29 C 0.5199(6) -0.8921(5) 0.8427(6) 0.076(2) Uani 1 1 d .
H29 H 0.4912 -0.9201 0.8629 0.091 Uiso 1 1 calc R
C30 C 0.4838(6) -0.8472(5) 0.7818(6) 0.081(3) Uani 1 1 d .
H30 H 0.4321 -0.8424 0.7593 0.097 Uiso 1 1 calc R
C31 C 0.5261(4) -0.8075(4) 0.7526(5) 0.066(2) Uani 1 1 d U
C32 C 0.4932(3) -0.7514(5) 0.6890(5) 0.0639(19) Uani 1 1 d U
C33 C 0.4164(4) -0.7262(5) 0.6530(5) 0.074(2) Uani 1 1 d U
H33 H 0.3799 -0.7484 0.6658 0.088 Uiso 1 1 calc R
C34 C 0.4022(5) -0.6665(6) 0.5979(5) 0.081(2) Uani 1 1 d U
H34 H 0.3526 -0.6503 0.5711 0.098 Uiso 1 1 calc R
C35 C 0.4494(5) -0.6303(6) 0.5790(5) 0.084(3) Uani 1 1 d .
H35 H 0.4377 -0.586 0.5458 0.101 Uiso 1 1 calc R
C36 C 0.5171(4) -0.6634(5) 0.6122(4) 0.080(3) Uani 1 1 d .
H36 H 0.5521 -0.6433 0.5958 0.096 Uiso 1 1 calc R
C37 C 0.5950(3) -0.8802(3) 0.6065(3) 0.0315(10) Uani 1 1 d .
H37 H 0.5484 -0.8563 0.5898 0.038 Uiso 1 1 calc R
C38 C 0.6018(3) -0.9464(3) 0.5678(3) 0.0399(12) Uani 1 1 d .
H38 H 0.5603 -0.9679 0.5253 0.048 Uiso 1 1 calc R
C39 C 0.6695(4) -0.9799(3) 0.5919(3) 0.0415(13) Uani 1 1 d .
H39 H 0.6751 -1.0249 0.5659 0.05 Uiso 1 1 calc R
C40 C 0.7292(4) -0.9485(3) 0.6538(3) 0.0418(12) Uani 1 1 d .
H40 H 0.7762 -0.9716 0.6711 0.05 Uiso 1 1 calc R
C41 C 0.7195(3) -0.8823(3) 0.6906(3) 0.0300(9) Uani 1 1 d .
C42 C 0.7786(3) -0.8434(3) 0.7574(3) 0.0315(10) Uani 1 1 d .
C43 C 0.8517(3) -0.8648(3) 0.7871(4) 0.0421(12) Uani 1 1 d .
H43 H 0.8665 -0.9062 0.764 0.051 Uiso 1 1 calc R
C44 C 0.9028(3) -0.8248(4) 0.8510(4) 0.0485(14) Uani 1 1 d .
H44 H 0.9532 -0.8381 0.8714 0.058 Uiso 1 1 calc R
C45 C 0.8802(3) -0.7660(4) 0.8845(4) 0.0471(14) Uani 1 1 d .
H45 H 0.9144 -0.7394 0.9295 0.057 Uiso 1 1 calc R
C46 C 0.8061(3) -0.7460(3) 0.8513(4) 0.0430(13) Uani 1 1 d .
H46 H 0.7907 -0.7042 0.8735 0.052 Uiso 1 1 calc R
C47 C 0.5750(3) -0.4633(3) 0.8942(3) 0.0284(9) Uani 1 1 d .
C48 C 0.5153(2) -0.5091(3) 0.8240(3) 0.0262(9) Uani 1 1 d .
C49 C 0.6818(3) -0.4619(3) 0.7652(3) 0.0316(10) Uani 1 1 d .
C50 C 0.7552(3) -0.4792(2) 0.8340(3) 0.0257(9) Uani 1 1 d .
C51 C 0.7224(2) -0.6818(2) 1.0054(2) 0.0243(8) Uani 1 1 d .
C52 C 0.6408(2) -0.7026(2) 0.9721(2) 0.0211(8) Uani 1 1 d .
N1 N 0.93880(19) -0.2237(2) 0.7769(2) 0.0237(7) Uani 1 1 d .
N2 N 0.83630(19) -0.1682(2) 0.6462(2) 0.0213(7) Uani 1 1 d .
N3 N 0.71548(19) -0.2261(2) 0.6832(2) 0.0241(7) Uani 1 1 d .
N4 N 0.8145(2) -0.1380(2) 0.7902(2) 0.0228(7) Uani 1 1 d .
N5 N 0.6028(3) -0.8152(3) 0.7860(3) 0.0454(12) Uani 1 1 d .
N6 N 0.5406(2) -0.7216(3) 0.6658(3) 0.0464(12) Uani 1 1 d .
N7 N 0.6524(2) -0.8497(2) 0.6664(2) 0.0261(7) Uani 1 1 d .
N8 N 0.7561(2) -0.7837(2) 0.7892(2) 0.0305(8) Uani 1 1 d .
O1 O 0.83204(17) -0.29750(18) 0.82131(18) 0.0232(6) Uani 1 1 d .
O2 O 0.82973(16) -0.32461(17) 0.67574(16) 0.0224(6) Uani 1 1 d .
O3 O 0.87072(17) -0.49258(18) 0.56265(18) 0.0262(6) Uani 1 1 d .
O4 O 0.9629(2) -0.5689(3) 0.5721(3) 0.0521(11) Uani 1 1 d .
O5 O 0.94734(17) -0.42703(18) 0.69709(18) 0.0260(6) Uani 1 1 d .
O6 O 1.04509(17) -0.50295(19) 0.7234(2) 0.0325(7) Uani 1 1 d .
O7 O 0.83643(18) -0.48783(18) 0.69316(18) 0.0275(6) Uani 1 1 d .
O8 O 0.7704(2) -0.58172(19) 0.7138(2) 0.0346(7) Uani 1 1 d .
O9 O 0.6544(2) -0.5302(2) 0.5691(2) 0.0441(9) Uani 1 1 d .
O10 O 0.73543(17) -0.44359(18) 0.56598(19) 0.0271(6) Uani 1 1 d .
O11 O 0.77936(15) -0.34614(17) 0.50794(16) 0.0226(6) Uani 1 1 d .
O12 O 0.77566(18) -0.26935(19) 0.41083(18) 0.0285(6) Uani 1 1 d .
O13 O 0.93100(19) -0.2651(2) 0.4946(2) 0.0364(8) Uani 1 1 d .
O14 O 0.91436(16) -0.33514(18) 0.58602(18) 0.0259(6) Uani 1 1 d .
O15 O 0.6749(2) -0.69264(19) 0.6538(2) 0.0359(8) Uani 1 1 d D
O16 O 0.65867(15) -0.66598(16) 0.79346(16) 0.0214(6) Uani 1 1 d .
O17 O 0.63836(17) -0.49545(17) 0.91909(18) 0.0242(6) Uani 1 1 d .
O18 O 0.5609(2) -0.4054(2) 0.9213(3) 0.0439(9) Uani 1 1 d .
O19 O 0.45166(18) -0.4894(2) 0.7950(2) 0.0343(7) Uani 1 1 d .
O20 O 0.54148(16) -0.57004(18) 0.80312(18) 0.0260(6) Uani 1 1 d .
O21 O 0.63072(18) -0.50653(19) 0.76546(19) 0.0296(7) Uani 1 1 d .
O22 O 0.6737(2) -0.4115(2) 0.7167(3) 0.0473(10) Uani 1 1 d .
O23 O 0.81057(19) -0.44235(19) 0.8464(2) 0.0317(7) Uani 1 1 d .
O24 O 0.75192(16) -0.53623(17) 0.87729(17) 0.0239(6) Uani 1 1 d .
O25 O 0.73523(15) -0.62989(17) 0.96227(17) 0.0222(6) Uani 1 1 d .
O26 O 0.76771(19) -0.7116(2) 1.0640(2) 0.0438(9) Uani 1 1 d .
O27 O 0.61744(18) -0.74869(18) 1.00482(18) 0.0280(6) Uani 1 1 d .
O28 O 0.60281(16) -0.66562(17) 0.90779(17) 0.0236(6) Uani 1 1 d .
O29 O 0.8957(2) -0.6110(2) 0.9979(2) 0.0433(9) Uani 1 1 d D
O30 O 0.9117(2) -0.5765(3) 0.8650(3) 0.0487(10) Uani 1 1 d D
O31 O 1.0134(3) -0.5617(3) 1.1311(3) 0.0511(10) Uani 1 1 d D
O32 O 0.7790(7) -0.8723(6) 0.9989(6) 0.095(5) Uani 0.5 1 d P
Cr1 Cr 0.82805(3) -0.23411(4) 0.73270(4) 0.01726(13) Uani 1 1 d .
Cr2 Cr 0.64881(3) -0.75190(4) 0.72707(4) 0.01748(13) Uani 1 1 d .
Ta1 Ta 0.841518(10) -0.400231(10) 0.615860(10) 0.01806(6) Uani 1 1 d .
Ta2 Ta 0.653413(10) -0.589299(10) 0.856425(10) 0.01754(6) Uani 1 1 d .
H1A H 0.818(3) -0.276(4) 0.857(4) 0.040(16) Uiso 1 1 d .
H1B H 0.817(4) -0.341(5) 0.819(5) 0.07(2) Uiso 1 1 d .
H15A H 0.702(3) -0.654(3) 0.674(4) 0.06(2) Uiso 1 1 d D
H15B H 0.668(3) -0.710(3) 0.609(2) 0.050(19) Uiso 1 1 d D
H29A H 0.932(3) -0.597(4) 1.041(3) 0.075 Uiso 1 1 d D
H29B H 0.8511(16) -0.599(4) 0.988(5) 0.075 Uiso 1 1 d D
H30A H 0.869(2) -0.564(5) 0.826(3) 0.075 Uiso 1 1 d D
H30B H 0.907(4) -0.586(5) 0.909(2) 0.075 Uiso 1 1 d D
H31A H 1.005(4) -0.562(4) 1.173(3) 0.075 Uiso 1 1 d D
H31B H 1.039(4) -0.523(3) 1.127(4) 0.075 Uiso 1 1 d D

loop_
_atom_site_aniso_label
_atom_site_aniso_U_11
_atom_site_aniso_U_22
_atom_site_aniso_U_33
_atom_site_aniso_U_23
_atom_site_aniso_U_13
_atom_site_aniso_U_12
C1 0.030(2) 0.029(2) 0.026(2) 0.0040(17) 0.0108(18) 0.0006(18)
C2 0.030(2) 0.042(3) 0.030(2) 0.010(2) 0.0094(19) 0.004(2)
C3 0.025(2) 0.055(3) 0.038(3) 0.012(2) 0.013(2) 0.003(2)
C4 0.028(2) 0.040(3) 0.037(3) 0.009(2) 0.015(2) -0.001(2)
C5 0.026(2) 0.026(2) 0.025(2) 0.0002(16) 0.0144(17) 0.0012(16)
C6 0.026(2) 0.0208(19) 0.0236(19) 0.0021(16) 0.0122(17) 0.0005(16)
C7 0.030(2) 0.033(2) 0.032(2) 0.0062(19) 0.017(2) -0.0017(19)
C8 0.043(3) 0.031(2) 0.033(2) 0.0098(19) 0.022(2) 0.000(2)
C9 0.032(2) 0.034(2) 0.024(2) 0.0095(18) 0.0089(19) 0.0066(18)
C10 0.023(2) 0.028(2) 0.026(2) 0.0034(17) 0.0092(17) 0.0035(16)
C11 0.030(2) 0.029(2) 0.028(2) -0.0006(18) 0.0124(18) -0.0029(18)
C12 0.024(2) 0.046(3) 0.035(3) 0.002(2) 0.0094(19) -0.002(2)
C13 0.024(2) 0.047(3) 0.044(3) 0.004(2) 0.014(2) 0.004(2)
C14 0.030(2) 0.040(3) 0.044(3) 0.004(2) 0.021(2) 0.009(2)
C15 0.027(2) 0.029(2) 0.029(2) 0.0070(17) 0.0167(18) 0.0058(17)
C16 0.033(2) 0.023(2) 0.028(2) 0.0068(17) 0.0193(18) 0.0056(17)
C17 0.042(3) 0.025(2) 0.039(3) 0.0029(19) 0.024(2) 0.0092(19)
C18 0.056(3) 0.024(2) 0.039(3) -0.0014(19) 0.026(2) 0.005(2)
C19 0.053(3) 0.023(2) 0.030(2) -0.0032(18) 0.022(2) -0.005(2)
C20 0.036(2) 0.023(2) 0.027(2) -0.0001(16) 0.0170(19) -0.0066(17)
C21 0.031(2) 0.022(2) 0.031(2) -0.0002(17) 0.0148(18) 0.0036(17)
C22 0.027(2) 0.022(2) 0.033(2) 0.0039(17) 0.0184(18) -0.0025(16)
C23 0.042(3) 0.022(2) 0.031(2) -0.0030(17) 0.024(2) -0.0043(18)
C24 0.037(2) 0.027(2) 0.033(2) -0.0037(18) 0.020(2) -0.0090(19)
C25 0.032(2) 0.0196(18) 0.0201(19) 0.0002(15) 0.0154(17) 0.0003(16)
C26 0.030(2) 0.024(2) 0.026(2) -0.0007(16) 0.0173(18) -0.0022(16)
C27 0.152(8) 0.030(3) 0.050(4) -0.008(3) 0.066(5) -0.017(4)
C28 0.152(10) 0.041(4) 0.059(5) -0.017(3) 0.056(6) -0.020(4)
C29 0.092(7) 0.078(6) 0.077(6) -0.030(5) 0.055(5) -0.013(5)
C30 0.099(6) 0.071(5) 0.111(7) -0.041(5) 0.082(6) -0.042(5)
C31 0.071(4) 0.055(3) 0.115(5) -0.062(3) 0.081(4) -0.047(3)
C32 0.038(3) 0.073(4) 0.085(5) -0.051(4) 0.031(3) -0.018(3)
C33 0.062(4) 0.087(5) 0.085(5) -0.047(4) 0.043(4) -0.011(4)
C34 0.058(5) 0.094(6) 0.062(5) -0.023(4) -0.003(4) 0.000(4)
C35 0.058(5) 0.107(7) 0.066(5) -0.020(5) 0.006(4) 0.029(5)
C36 0.067(5) 0.108(6) 0.034(3) -0.013(4) -0.007(3) 0.059(5)
C37 0.041(3) 0.030(2) 0.033(2) -0.0106(19) 0.025(2) -0.014(2)
C38 0.064(3) 0.029(2) 0.039(3) -0.012(2) 0.034(3) -0.016(2)
C39 0.079(4) 0.021(2) 0.032(2) -0.0048(19) 0.030(3) 0.002(2)
C40 0.066(4) 0.028(2) 0.038(3) 0.003(2) 0.028(3) 0.015(2)
C41 0.045(3) 0.0185(19) 0.034(2) 0.0049(18) 0.024(2) 0.0061(18)
C42 0.042(3) 0.024(2) 0.033(2) 0.0023(18) 0.021(2) 0.0082(19)
C43 0.038(3) 0.038(3) 0.054(3) 0.002(2) 0.022(2) 0.015(2)
C44 0.034(3) 0.049(3) 0.060(4) 0.003(3) 0.017(3) 0.014(2)
C45 0.027(3) 0.052(3) 0.052(3) -0.008(3) 0.007(2) 0.006(2)
C46 0.029(3) 0.044(3) 0.048(3) -0.014(2) 0.009(2) 0.006(2)
C47 0.032(2) 0.025(2) 0.036(2) 0.0002(18) 0.021(2) 0.0024(17)
C48 0.028(2) 0.023(2) 0.032(2) 0.0097(17) 0.0174(18) 0.0049(17)
C49 0.044(3) 0.027(2) 0.035(2) 0.0085(19) 0.027(2) 0.0026(19)
C50 0.040(2) 0.0190(19) 0.029(2) -0.0028(16) 0.0251(19) -0.0024(17)
C51 0.026(2) 0.023(2) 0.023(2) 0.0043(16) 0.0097(17) 0.0050(16)
C52 0.028(2) 0.0205(19) 0.0192(18) 0.0011(15) 0.0139(16) 0.0031(15)
N1 0.0246(17) 0.0208(16) 0.0278(18) -0.0006(14) 0.0134(15) 0.0003(13)
N2 0.0249(17) 0.0199(16) 0.0206(16) 0.0008(13) 0.0114(14) 0.0014(13)
N3 0.0224(17) 0.0249(17) 0.0241(17) 0.0005(14) 0.0092(14) 0.0005(14)
N4 0.0324(19) 0.0170(15) 0.0232(16) 0.0027(13) 0.0159(15) 0.0002(14)
N5 0.084(4) 0.030(2) 0.046(3) -0.0165(19) 0.051(3) -0.020(2)
N6 0.027(2) 0.065(3) 0.043(3) -0.029(2) 0.0115(19) 0.004(2)
N7 0.039(2) 0.0182(16) 0.0291(18) -0.0028(14) 0.0221(17) -0.0061(15)
N8 0.0286(19) 0.0272(19) 0.032(2) -0.0042(16) 0.0094(16) 0.0049(15)
O1 0.0325(16) 0.0191(14) 0.0234(14) -0.0005(11) 0.0171(13) -0.0010(12)
O2 0.0270(14) 0.0234(14) 0.0192(13) 0.0004(11) 0.0121(12) -0.0016(11)
O3 0.0335(16) 0.0252(15) 0.0253(15) -0.0052(12) 0.0178(13) 0.0030(12)
O4 0.043(2) 0.051(2) 0.053(2) -0.021(2) 0.0112(19) 0.0159(19)
O5 0.0284(15) 0.0256(15) 0.0232(15) 0.0002(12) 0.0104(12) 0.0011(12)
O6 0.0260(16) 0.0296(16) 0.0402(18) 0.0054(14) 0.0128(14) 0.0037(13)
O7 0.0389(17) 0.0233(15) 0.0234(14) 0.0050(12) 0.0164(13) -0.0007(13)
O8 0.047(2) 0.0283(16) 0.0335(18) 0.0014(14) 0.0226(16) -0.0081(15)
O9 0.044(2) 0.044(2) 0.044(2) -0.0006(17) 0.0180(17) -0.0188(17)
O10 0.0267(15) 0.0268(15) 0.0315(16) 0.0000(13) 0.0159(13) -0.0046(12)
O11 0.0219(14) 0.0275(15) 0.0186(13) 0.0043(11) 0.0087(11) 0.0005(11)
O12 0.0361(17) 0.0306(16) 0.0228(15) 0.0040(12) 0.0164(13) 0.0013(13)
O13 0.0362(18) 0.043(2) 0.0363(18) 0.0051(15) 0.0212(15) -0.0086(15)
O14 0.0224(14) 0.0305(16) 0.0265(15) 0.0052(12) 0.0120(12) -0.0021(12)
O15 0.066(2) 0.0213(16) 0.0297(17) -0.0061(13) 0.0298(17) -0.0115(15)
O16 0.0219(13) 0.0221(14) 0.0204(13) -0.0008(11) 0.0094(11) -0.0015(11)
O17 0.0292(15) 0.0202(14) 0.0268(15) -0.0049(11) 0.0154(12) 0.0012(12)
O18 0.042(2) 0.0336(19) 0.058(2) -0.0119(16) 0.0226(19) 0.0079(15)
O19 0.0286(17) 0.0304(17) 0.0444(19) 0.0090(15) 0.0162(15) 0.0060(13)
O20 0.0236(14) 0.0255(15) 0.0267(15) 0.0029(12) 0.0087(12) 0.0029(12)
O21 0.0348(17) 0.0281(16) 0.0282(15) 0.0089(13) 0.0157(14) 0.0056(13)
O22 0.051(2) 0.045(2) 0.048(2) 0.0206(18) 0.024(2) 0.0024(18)
O23 0.0380(18) 0.0272(16) 0.0364(17) 0.0005(13) 0.0220(15) -0.0060(14)
O24 0.0262(14) 0.0233(14) 0.0242(14) -0.0009(11) 0.0130(12) -0.0038(11)
O25 0.0197(13) 0.0250(14) 0.0202(13) 0.0047(11) 0.0070(11) 0.0016(11)
O26 0.0273(17) 0.054(2) 0.044(2) 0.0255(18) 0.0090(15) 0.0031(16)
O27 0.0342(17) 0.0270(15) 0.0268(15) 0.0014(12) 0.0168(13) -0.0036(13)
O28 0.0221(14) 0.0284(15) 0.0225(14) 0.0038(12) 0.0117(12) 0.0002(11)
O29 0.041(2) 0.047(2) 0.040(2) 0.0023(17) 0.0156(17) 0.0033(18)
O30 0.050(2) 0.059(3) 0.041(2) 0.0063(19) 0.0237(19) 0.012(2)
O31 0.063(3) 0.051(2) 0.039(2) -0.0011(19) 0.022(2) -0.003(2)
O32 0.109(9) 0.056(6) 0.046(5) -0.018(4) -0.038(5) 0.065(6)
Cr1 0.0208(3) 0.0157(3) 0.0184(3) 0.0002(2) 0.0114(2) -0.0001(2)
Cr2 0.0202(3) 0.0159(3) 0.0193(3) -0.0035(2) 0.0112(2) -0.0025(2)
Ta1 0.02270(10) 0.01755(10) 0.01666(10) -0.00028(6) 0.01104(8) 0.00028(6)
Ta2 0.02056(10) 0.01684(10) 0.01698(10) -0.00090(6) 0.00975(8) 0.00089(6)

loop_
_atom_type_symbol
_atom_type_description
_atom_type_scat_dispersion_real
_atom_type_scat_dispersion_imag
_atom_type_scat_source
C C 0.0181 0.0091 'International Tables Vol C Tables 4.2.6.8 and 6.1.1.4'
H H 0 0 'International Tables Vol C Tables 4.2.6.8 and 6.1.1.4'
N N 0.0311 0.018 'International Tables Vol C Tables 4.2.6.8 and 6.1.1.4'
O O 0.0492 0.0322 'International Tables Vol C Tables 4.2.6.8 and 6.1.1.4'
Cr Cr -0.1635 2.4439 'International Tables Vol C Tables 4.2.6.8 and 6.1.1.4'
Ta Ta -5.7959 5.2718 'International Tables Vol C Tables 4.2.6.8 and 6.1.1.4'

loop_
_geom_angle_atom_site_label_1
_geom_angle_atom_site_label_2
_geom_angle_atom_site_label_3
_geom_angle
N1 C1 C2 122.1(4)
C1 C2 C3 118.6(4)
C4 C3 C2 119.3(5)
C5 C4 C3 119.0(4)
N1 C5 C4 121.5(4)
N1 C5 C6 115.4(4)
C4 C5 C6 123.1(4)
N2 C6 C7 121.9(4)
N2 C6 C5 114.4(4)
C7 C6 C5 123.7(4)
C8 C7 C6 118.9(4)
C9 C8 C7 119.8(4)
C8 C9 C10 118.5(4)
N2 C10 C9 122.3(4)
N3 C11 C12 121.7(5)
C13 C12 C11 119.4(5)
C12 C13 C14 119.4(5)
C15 C14 C13 118.9(5)
N3 C15 C14 121.5(4)
N3 C15 C16 114.8(4)
C14 C15 C16 123.7(4)
N4 C16 C17 121.8(4)
N4 C16 C15 115.0(4)
C17 C16 C15 123.3(4)
C18 C17 C16 118.0(5)
C19 C18 C17 120.4(4)
C18 C19 C20 118.8(5)
N4 C20 C19 121.9(5)
O4 C21 O3 124.3(4)
O4 C21 C22 122.2(4)
O3 C21 C22 113.5(4)
O6 C22 O5 125.2(4)
O6 C22 C21 121.8(4)
O5 C22 C21 113.0(4)
O8 C23 O7 124.0(5)
O8 C23 C24 122.7(4)
O7 C23 C24 113.3(4)
O9 C24 O10 126.6(5)
O9 C24 C23 123.0(4)
O10 C24 C23 110.4(4)
O12 C25 O11 124.7(4)
O12 C25 C26 123.0(4)
O11 C25 C26 112.4(3)
O13 C26 O14 126.2(4)
O13 C26 C25 122.7(4)
O14 C26 C25 111.1(3)
N5 C27 C28 117.8(9)
C29 C28 C27 115.4(8)
C30 C29 C28 127.5(9)
C29 C30 C31 115.6(10)
C30 C31 N5 121.9(9)
C30 C31 C32 120.9(8)
N5 C31 C32 117.1(5)
N6 C32 C31 113.0(6)
N6 C32 C33 120.5(9)
C31 C32 C33 126.5(7)
C34 C33 C32 113.5(8)
C35 C34 C33 127.5(9)
C34 C35 C36 112.5(11)
N6 C36 C35 127.8(10)
N7 C37 C38 121.3(5)
C39 C38 C37 118.8(5)
C38 C39 C40 120.2(5)
C39 C40 C41 118.8(5)
N7 C41 C40 120.6(5)
N7 C41 C42 115.3(4)
C40 C41 C42 124.1(5)
N8 C42 C43 121.5(5)
N8 C42 C41 114.6(4)
C43 C42 C41 123.9(4)
C44 C43 C42 119.2(5)
C45 C44 C43 119.6(5)
C44 C45 C46 118.9(6)
N8 C46 C45 122.2(5)
O18 C47 O17 125.5(5)
O18 C47 C48 122.5(4)
O17 C47 C48 112.1(4)
O19 C48 O20 125.4(5)
O19 C48 C47 121.4(4)
O20 C48 C47 113.1(4)
O22 C49 O21 125.3(5)
O22 C49 C50 122.9(5)
O21 C49 C50 111.8(4)
O23 C50 O24 124.5(4)
O23 C50 C49 122.7(4)
O24 C50 C49 112.8(4)
O26 C51 O25 125.6(4)
O26 C51 C52 122.4(4)
O25 C51 C52 111.9(3)
O27 C52 O28 126.4(4)
O27 C52 C51 122.0(4)
O28 C52 C51 111.7(3)
C1 N1 C5 119.5(4)
C1 N1 Cr1 125.4(3)
C5 N1 Cr1 114.9(3)
C10 N2 C6 118.6(4)
C10 N2 Cr1 126.0(3)
C6 N2 Cr1 115.3(3)
C11 N3 C15 119.2(4)
C11 N3 Cr1 125.3(3)
C15 N3 Cr1 115.6(3)
C20 N4 C16 119.2(4)
C20 N4 Cr1 125.2(3)
C16 N4 Cr1 115.4(3)
C27 N5 C31 121.8(6)
C27 N5 Cr2 125.9(5)
C31 N5 Cr2 112.3(5)
C32 N6 C36 117.6(6)
C32 N6 Cr2 117.8(5)
C36 N6 Cr2 123.6(5)
C37 N7 C41 120.3(4)
C37 N7 Cr2 124.6(3)
C41 N7 Cr2 115.1(3)
C46 N8 C42 118.6(4)
C46 N8 Cr2 125.8(3)
C42 N8 Cr2 115.1(3)
Ta1 O2 Cr1 169.69(17)
C21 O3 Ta1 117.6(3)
C22 O5 Ta1 119.1(3)
C23 O7 Ta1 119.8(3)
C24 O10 Ta1 123.2(3)
C25 O11 Ta1 121.9(3)
C26 O14 Ta1 121.7(3)
Ta2 O16 Cr2 170.24(17)
C47 O17 Ta2 119.4(3)
C48 O20 Ta2 118.8(3)
C49 O21 Ta2 120.6(3)
C50 O24 Ta2 121.4(3)
C51 O25 Ta2 122.2(3)
C52 O28 Ta2 121.4(3)
O2 Cr1 O1 90.80(13)
O2 Cr1 N1 91.10(13)
O1 Cr1 N1 93.80(14)
O2 Cr1 N2 89.06(13)
O1 Cr1 N2 173.65(14)
N1 Cr1 N2 79.86(14)
O2 Cr1 N4 173.95(14)
O1 Cr1 N4 88.40(13)
N1 Cr1 N4 94.93(15)
N2 Cr1 N4 92.40(14)
O2 Cr1 N3 94.87(14)
O1 Cr1 N3 93.16(14)
N1 Cr1 N3 170.76(15)
N2 Cr1 N3 93.18(14)
N4 Cr1 N3 79.19(15)
O16 Cr2 O15 93.94(13)
O16 Cr2 N5 90.38(14)
O15 Cr2 N5 169.3(2)
O16 Cr2 N8 92.79(14)
O15 Cr2 N8 90.03(17)
N5 Cr2 N8 99.5(2)
O16 Cr2 N6 87.42(15)
O15 Cr2 N6 91.0(2)
N5 Cr2 N6 79.4(2)
N8 Cr2 N6 178.9(2)
O16 Cr2 N7 171.98(15)
O15 Cr2 N7 87.52(14)
N5 Cr2 N7 89.55(15)
N8 Cr2 N7 79.32(16)
N6 Cr2 N7 100.45(17)
O2 Ta1 O10 98.90(13)
O2 Ta1 O5 94.24(13)
O10 Ta1 O5 142.13(13)
O2 Ta1 O11 95.45(12)
O10 Ta1 O11 69.48(12)
O5 Ta1 O11 144.30(11)
O2 Ta1 O3 170.68(13)
O10 Ta1 O3 87.63(12)
O5 Ta1 O3 76.60(12)
O11 Ta1 O3 93.06(12)
O2 Ta1 O14 94.23(13)
O10 Ta1 O14 140.86(12)
O5 Ta1 O14 72.38(12)
O11 Ta1 O14 72.69(11)
O3 Ta1 O14 84.68(12)
O2 Ta1 O7 91.82(13)
O10 Ta1 O7 73.04(12)
O5 Ta1 O7 71.19(12)
O11 Ta1 O7 142.47(12)
O3 Ta1 O7 83.69(12)
O14 Ta1 O7 143.39(12)
O16 Ta2 O20 99.24(13)
O16 Ta2 O24 97.24(12)
O20 Ta2 O24 141.53(12)
O16 Ta2 O25 97.54(12)
O20 Ta2 O25 140.28(12)
O24 Ta2 O25 70.35(11)
O16 Ta2 O17 174.04(12)
O20 Ta2 O17 75.85(12)
O24 Ta2 O17 84.92(12)
O25 Ta2 O17 88.41(12)
O16 Ta2 O21 91.17(13)
O20 Ta2 O21 71.88(12)
O24 Ta2 O21 73.26(12)
O25 Ta2 O21 143.35(12)
O17 Ta2 O21 84.12(12)
O16 Ta2 O28 90.98(12)
O20 Ta2 O28 71.41(12)
O24 Ta2 O28 142.74(11)
O25 Ta2 O28 72.57(11)
O17 Ta2 O28 90.61(12)
O21 Ta2 O28 143.09(12)

loop_
_geom_bond_atom_site_label_1
_geom_bond_atom_site_label_2
_geom_bond_distance
C1 N1 1.333(6)
C1 C2 1.387(7)
C2 C3 1.391(7)
C3 C4 1.388(7)
C4 C5 1.379(6)
C5 N1 1.358(5)
C5 C6 1.479(6)
C6 N2 1.353(5)
C6 C7 1.386(6)
C7 C8 1.379(7)
C8 C9 1.378(7)
C9 C10 1.390(6)
C10 N2 1.344(5)
C11 N3 1.339(6)
C11 C12 1.391(7)
C12 C13 1.374(8)
C13 C14 1.388(8)
C14 C15 1.387(6)
C15 N3 1.361(6)
C15 C16 1.481(7)
C16 N4 1.362(6)
C16 C17 1.391(6)
C17 C18 1.386(8)
C18 C19 1.376(8)
C19 C20 1.390(6)
C20 N4 1.339(6)
C21 O4 1.205(6)
C21 O3 1.313(6)
C21 C22 1.554(6)
C22 O6 1.224(6)
C22 O5 1.303(5)
C23 O8 1.241(6)
C23 O7 1.293(6)
C23 C24 1.538(7)
C24 O9 1.205(6)
C24 O10 1.300(5)
C25 O12 1.219(5)
C25 O11 1.298(5)
C25 C26 1.527(6)
C26 O13 1.213(5)
C26 O14 1.299(5)
C27 N5 1.318(9)
C27 C28 1.485(10)
C28 C29 1.379(13)
C29 C30 1.313(14)
C30 C31 1.380(9)
C31 N5 1.408(9)
C31 C32 1.458(12)
C32 N6 1.316(9)
C32 C33 1.469(10)
C33 C34 1.402(14)
C34 C35 1.311(14)
C35 C36 1.363(10)
C36 N6 1.356(10)
C37 N7 1.329(6)
C37 C38 1.394(7)
C38 C39 1.371(9)
C39 C40 1.378(9)
C40 C41 1.394(7)
C41 N7 1.355(6)
C41 C42 1.470(7)
C42 N8 1.365(6)
C42 C43 1.387(7)
C43 C44 1.384(9)
C44 C45 1.373(8)
C45 C46 1.397(7)
C46 N8 1.339(7)
C47 O18 1.211(6)
C47 O17 1.286(5)
C47 C48 1.566(7)
C48 O19 1.212(6)
C48 O20 1.311(5)
C49 O22 1.219(6)
C49 O21 1.290(6)
C49 C50 1.521(7)
C50 O23 1.220(6)
C50 O24 1.297(5)
C51 O26 1.203(6)
C51 O25 1.308(5)
C51 C52 1.535(6)
C52 O27 1.217(5)
C52 O28 1.289(5)
N1 Cr1 2.035(4)
N2 Cr1 2.049(3)
N3 Cr1 2.061(4)
N4 Cr1 2.061(4)
N5 Cr2 2.042(4)
N6 Cr2 2.055(4)
N7 Cr2 2.056(4)
N8 Cr2 2.048(4)
O1 Cr1 1.964(3)
O2 Ta1 1.805(3)
O2 Cr1 1.902(3)
O3 Ta1 2.097(3)
O5 Ta1 2.078(3)
O7 Ta1 2.130(3)
O10 Ta1 2.077(3)
O11 Ta1 2.091(3)
O14 Ta1 2.111(3)
O15 Cr2 1.960(3)
O16 Ta2 1.809(3)
O16 Cr2 1.893(3)
O17 Ta2 2.100(3)
O20 Ta2 2.071(3)
O21 Ta2 2.121(3)
O24 Ta2 2.072(3)
O25 Ta2 2.087(3)
O28 Ta2 2.136(3)
